data_1538395
loop_
_publ_author_name
'Middlemiss, N.'
'Calvo, C.'

_publ_section_title
;
 Crystal structure of tetraammonium diphosphate, (N H4)4 P2 O7 at 22 C
;
_journal_name_full 'Canadian Journal of Chemistry'
_journal_page_first 2025
_journal_page_last 2028
_journal_volume 54
_journal_year 1976
_chemical_formula_sum 'H16 N4 O7 P2'
_chemical_name_systematic '(N H4)4 (P2 O7)'
_space_group_IT_number 15
_symmetry_space_group_name_Hall '-C 2yc'
_symmetry_space_group_name_H-M 'C 1 2/c 1'
_cell_angle_alpha 90
_cell_angle_beta 104.81
_cell_angle_gamma 90
_cell_formula_units_Z 4
_cell_length_a 11.758
_cell_length_b 6.486
_cell_length_c 13.659
_cell_volume 1007.062
_citation_journal_id_ASTM CJCHAG
_cod_data_source_file Middlemiss_CJCHAG_1976_1947.cif
_cod_data_source_block H16N4O7P2
_cod_original_cell_volume 1007.063
_cod_database_code 1538395

loop_
_symmetry_equiv_pos_as_xyz
x,y,z
-x,y,-z+1/2
-x,-y,-z
x,-y,z-1/2
x+1/2,y+1/2,z
-x+1/2,y+1/2,-z+1/2
-x+1/2,-y+1/2,-z
x+1/2,-y+1/2,z-1/2

loop_
_atom_site_label
_atom_site_type_symbol
_atom_site_fract_x
_atom_site_fract_y
_atom_site_fract_z
_atom_site_occupancy
_atom_site_U_iso_or_equiv
H5 H+1 0.6428 0.7012 0.1464 1 0.0
H3 H+1 0.2737 0.5227 0.1445 1 0.0
H1 H+1 0.2786 0.7394 0.1144 1 0.0
O2 O-2 0.472 0.2986 0.1053 1 0.0
H4 H+1 0.1868 0.6024 0.0553 1 0.0
N1 N-3 0.2305 0.6332 0.1179 1 0.0
O4 O-2 0.3103 0.2397 0.1922 1 0.0
O3 O-2 0.3684 0.9577 0.0868 1 0.0
H6 H+1 0.5459 0.5518 0.1182 1 0.0
P1 P+5 0.4069 0.1444 0.1529 1 0.0
N2 N-3 0.5715 0.6767 0.1045 1 0.0
O1 O-2 0.5 0.0444 0.25 1 0.0
H8 H+1 0.5205 0.774 0.1136 1 0.0
H2 H+1 0.1829 0.6684 0.1573 1 0.0
H7 H+1 0.5766 0.6798 0.04 1 0.0
